data_7122528
loop_
_publ_author_name
'Tabey, Alexis'
'Berlande, Murielle'
'Hermange, Philippe'
'Fouquet, Eric'

_publ_section_title
;
 Mechanistic and asymmetric investigations of the Au-catalysed
 cross-coupling between aryldiazonium salts and arylboronic acids using
 (P,N) gold complexes.
;
_journal_issue 91
_journal_name_full 'Chemical communications (Cambridge, England)'
_journal_page_first 12867
_journal_page_last 12870
_journal_paper_doi 10.1039/c8cc07530a
_journal_volume 54
_journal_year 2018
_chemical_absolute_configuration S
_chemical_formula_moiety 'C26 H28 Au Cl N O P'
_chemical_formula_sum 'C52 H54 Au2 Cl2 N2 O2 P2'
_chemical_formula_weight 1265.74
_chemical_name_systematic
Chloro[(4S)-2-[2-(diphenylphosphino)phenyl]-4,5-dihydro-5,5-dimethyl-4-(1-methylethyl)-oxazole]gold(I)
_space_group_crystal_system monoclinic
_space_group_IT_number 4
_space_group_name_Hall 'P 2yb'
_space_group_name_H-M_alt 'P 1 21 1'
_symmetry_space_group_name_Hall 'P 2yb'
_symmetry_space_group_name_H-M 'P 1 21 1'
_atom_sites_solution_hydrogens geom
_audit_creation_method SHELXL-2014/7
_audit_update_record
;
2018-05-14 deposited with the CCDC.
2018-10-19 downloaded from the CCDC.
;
_cell_angle_alpha 90
_cell_angle_beta 96.4400(10)
_cell_angle_gamma 90
_cell_formula_units_Z 2
_cell_length_a 11.0336(6)
_cell_length_b 14.8166(8)
_cell_length_c 15.2675(8)
_cell_measurement_reflns_used 21474
_cell_measurement_temperature 150(2)
_cell_measurement_theta_max 36.632
_cell_measurement_theta_min 1.342
_cell_volume 2480.2(2)
_computing_cell_refinement 'SAINT v8.34A (Bruker AXS Inc.)'
_computing_data_collection 'APEX2 20133.10-0 (Bruker AXS Inc.)'
_computing_data_reduction 'SAINT v8.34A (Bruker AXS Inc.)'
_computing_structure_refinement 'SHELXL-2014/7 (Sheldrick, 2014)'
_computing_structure_solution 'SUPERFLIP(Palatinus & Chapuis, 2007) EDMA(Palatinus et al., 2012)'
_diffrn_ambient_temperature 150(2)
_diffrn_detector_area_resol_mean 8.3333
_diffrn_measured_fraction_theta_full 0.996
_diffrn_measured_fraction_theta_max 0.960
_diffrn_measurement_device_type 'Bruker APEX Duo'
_diffrn_measurement_method 'phi and omega scans'
_diffrn_radiation_type MoK\a
_diffrn_radiation_wavelength 0.71073
_diffrn_reflns_av_R_equivalents 0.0221
_diffrn_reflns_av_unetI/netI 0.0342
_diffrn_reflns_Laue_measured_fraction_full 0.996
_diffrn_reflns_Laue_measured_fraction_max 0.960
_diffrn_reflns_limit_h_max 18
_diffrn_reflns_limit_h_min -18
_diffrn_reflns_limit_k_max 24
_diffrn_reflns_limit_k_min -24
_diffrn_reflns_limit_l_max 25
_diffrn_reflns_limit_l_min -25
_diffrn_reflns_number 67824
_diffrn_reflns_point_group_measured_fraction_full 0.985
_diffrn_reflns_point_group_measured_fraction_max 0.939
_diffrn_reflns_theta_full 25.242
_diffrn_reflns_theta_max 36.632
_diffrn_reflns_theta_min 1.342
_diffrn_source 'microfocus sealed tude'
_exptl_absorpt_coefficient_mu 6.121
_exptl_absorpt_correction_T_max 0.7470
_exptl_absorpt_correction_T_min 0.6465
_exptl_absorpt_correction_type multi-scan
_exptl_absorpt_process_details 'SADABS v2012/1 (Bruker AXS)'
_exptl_crystal_colour colorless
_exptl_crystal_density_diffrn 1.695
_exptl_crystal_density_meas ?
_exptl_crystal_description cube
_exptl_crystal_F_000 1236
_exptl_crystal_recrystallization_method 'Re-crystallisation from solvent: CH2Cl2-Et2O'
_exptl_crystal_size_max 0.190
_exptl_crystal_size_mid 0.190
_exptl_crystal_size_min 0.070
_refine_diff_density_max 2.019
_refine_diff_density_min -1.639
_refine_diff_density_rms 0.087
_refine_ls_abs_structure_details
;
 Flack x determined using 9664 quotients [(I+)-(I-)]/[(I+)+(I-)]
 (Parsons, Flack and Wagner, Acta Cryst. B69 (2013) 249-259).
;
_refine_ls_abs_structure_Flack -0.0054(19)
_refine_ls_extinction_method none
_refine_ls_goodness_of_fit_ref 1.003
_refine_ls_hydrogen_treatment constr
_refine_ls_matrix_type full
_refine_ls_number_parameters 567
_refine_ls_number_reflns 23091
_refine_ls_number_restraints 1
_refine_ls_restrained_S_all 1.003
_refine_ls_R_factor_all 0.0232
_refine_ls_R_factor_gt 0.0188
_refine_ls_shift/su_max 0.003
_refine_ls_shift/su_mean 0.000
_refine_ls_structure_factor_coef Fsqd
_refine_ls_weighting_details 'w=1/[\s^2^(Fo^2^)+(0.0050P)^2^+0.0800P] where P=(Fo^2^+2Fc^2^)/3'
_refine_ls_weighting_scheme calc
_refine_ls_wR_factor_gt 0.0379
_refine_ls_wR_factor_ref 0.0391
_reflns_Friedel_coverage 0.900
_reflns_Friedel_fraction_full 0.973
_reflns_Friedel_fraction_max 0.917
_reflns_number_gt 21474
_reflns_number_total 23091
_reflns_threshold_expression 'I > 2\s(I)'
_cod_data_source_file c8cc07530a2.cif
_cod_data_source_block shelx
_cod_depositor_comments
;
The following automatic conversions were performed:

'_exptl_crystal_density_meas' value 'not measured' was changed to '?'
- the value is perceived as not measured.

Automatic conversion script
Id: cif_fix_values 4973 2017-02-22 13:04:09Z antanas 

 Adding full bibliography for 7122528.cif.
;
_cod_database_code 7122528
_shelx_shelxl_version_number 2014/7
_shelx_space_group_comment
;
The symmetry employed for this shelxl refinement is uniquely defined
by the following loop, which should always be used as a source of
symmetry information in preference to the above space-group names.
They are only intended as comments.
;
_shelx_estimated_absorpt_t_min 0.389
_shelx_estimated_absorpt_t_max 0.674

loop_
_space_group_symop_operation_xyz
'x, y, z'
'-x, y+1/2, -z'

loop_
_atom_site_label
_atom_site_type_symbol
_atom_site_fract_x
_atom_site_fract_y
_atom_site_fract_z
_atom_site_U_iso_or_equiv
_atom_site_adp_type
_atom_site_occupancy
_atom_site_site_symmetry_order
_atom_site_calc_flag
_atom_site_refinement_flags_posn
_atom_site_refinement_flags_adp
Au1 Au 0.03294(2) 0.72960(2) -0.09862(2) 0.01804(2) Uani 1 1 d . .
Au2 Au 0.55094(2) 0.76992(2) 0.39873(2) 0.01932(2) Uani 1 1 d . .
Cl1 Cl 0.18033(6) 0.73370(8) -0.19287(4) 0.02523(12) Uani 1 1 d . .
Cl2 Cl 0.69655(6) 0.77142(9) 0.30336(4) 0.03001(13) Uani 1 1 d . .
P1 P -0.11593(5) 0.72679(7) -0.01035(4) 0.01679(10) Uani 1 1 d . .
P2 P 0.40843(5) 0.76837(7) 0.49153(4) 0.01706(10) Uani 1 1 d . .
O1 O 0.1838(2) 0.90037(14) 0.12073(14) 0.0312(4) Uani 1 1 d . .
O2 O 0.72198(19) 0.59882(14) 0.57650(14) 0.0314(4) Uani 1 1 d . .
C53 C 0.2585(3) 0.75272(18) 0.12829(17) 0.0266(5) Uani 1 1 d . .
H53 H 0.2727 0.7420 0.1933 0.032 Uiso 1 1 calc R U
C54 C 0.3212(3) 0.6761(2) 0.0848(2) 0.0335(6) Uani 1 1 d . .
H54 H 0.3111 0.6855 0.0195 0.040 Uiso 1 1 calc R U
C1 C -0.2627(2) 0.7178(2) -0.07717(17) 0.0246(5) Uani 1 1 d . .
C2 C -0.3524(3) 0.6572(2) -0.0585(2) 0.0335(6) Uani 1 1 d . .
H2 H -0.3371 0.6166 -0.0103 0.040 Uiso 1 1 calc R U
C3 C -0.4648(3) 0.6559(3) -0.1102(2) 0.0450(9) Uani 1 1 d . .
H3 H -0.5258 0.6142 -0.0973 0.054 Uiso 1 1 calc R U
C4 C -0.4877(3) 0.7147(3) -0.1799(2) 0.0447(10) Uani 1 1 d . .
H4 H -0.5651 0.7146 -0.2142 0.054 Uiso 1 1 calc R U
C5 C -0.3983(3) 0.7739(4) -0.2001(2) 0.0496(10) Uani 1 1 d . .
H5 H -0.4137 0.8137 -0.2488 0.060 Uiso 1 1 calc R U
C6 C -0.2862(3) 0.7753(3) -0.14931(19) 0.0373(7) Uani 1 1 d . .
H6 H -0.2248 0.8159 -0.1638 0.045 Uiso 1 1 calc R U
C7 C -0.1320(3) 0.82774(17) 0.05588(18) 0.0211(5) Uani 1 1 d . .
C8 C -0.0317(3) 0.87259(18) 0.10135(16) 0.0228(5) Uani 1 1 d . .
C9 C -0.0519(3) 0.95238(19) 0.14734(19) 0.0304(6) Uani 1 1 d . .
H9 H 0.0158 0.9839 0.1767 0.037 Uiso 1 1 calc R U
C10 C -0.1677(4) 0.98572(19) 0.1507(2) 0.0375(8) Uani 1 1 d . .
H10 H -0.1796 1.0396 0.1824 0.045 Uiso 1 1 calc R U
C11 C -0.2666(4) 0.9404(2) 0.1078(2) 0.0365(8) Uani 1 1 d . .
H11 H -0.3467 0.9625 0.1111 0.044 Uiso 1 1 calc R U
C12 C -0.2492(3) 0.86243(19) 0.0600(2) 0.0290(6) Uani 1 1 d . .
H12 H -0.3177 0.8324 0.0298 0.035 Uiso 1 1 calc R U
C13 C 0.0935(3) 0.83811(18) 0.10654(16) 0.0233(5) Uani 1 1 d . .
C14 C 0.2977(3) 0.8514(2) 0.1128(2) 0.0311(6) Uani 1 1 d . .
C15 C 0.4573(3) 0.6724(3) 0.1174(2) 0.0426(8) Uani 1 1 d . .
H15A H 0.4978 0.7260 0.0968 0.064 Uiso 1 1 calc R U
H15B H 0.4932 0.6181 0.0942 0.064 Uiso 1 1 calc R U
H15C H 0.4682 0.6707 0.1820 0.064 Uiso 1 1 calc R U
C16 C 0.2624(4) 0.5865(3) 0.1053(3) 0.0539(11) Uani 1 1 d . .
H16A H 0.3059 0.5369 0.0802 0.081 Uiso 1 1 calc R U
H16B H 0.1769 0.5863 0.0797 0.081 Uiso 1 1 calc R U
H16C H 0.2666 0.5788 0.1694 0.081 Uiso 1 1 calc R U
N1 N 0.1238(2) 0.75462(16) 0.10456(14) 0.0250(5) Uani 1 1 d . .
C18 C 0.3322(3) 0.8696(2) 0.0209(2) 0.0383(7) Uani 1 1 d . .
H18A H 0.2689 0.8455 -0.0230 0.058 Uiso 1 1 calc R U
H18B H 0.4102 0.8402 0.0140 0.058 Uiso 1 1 calc R U
H18C H 0.3399 0.9348 0.0123 0.058 Uiso 1 1 calc R U
C19 C 0.3923(4) 0.8876(3) 0.1836(2) 0.0448(9) Uani 1 1 d . .
H19A H 0.4019 0.9527 0.1753 0.067 Uiso 1 1 calc R U
H19B H 0.4704 0.8573 0.1796 0.067 Uiso 1 1 calc R U
H19C H 0.3657 0.8763 0.2417 0.067 Uiso 1 1 calc R U
C20 C -0.1102(2) 0.63254(18) 0.06559(17) 0.0176(5) Uani 1 1 d . .
C21 C -0.1526(3) 0.64058(19) 0.14757(18) 0.0252(5) Uani 1 1 d . .
H21 H -0.1874 0.6957 0.1644 0.030 Uiso 1 1 calc R U
C22 C -0.1435(3) 0.5671(2) 0.2048(2) 0.0307(7) Uani 1 1 d . .
H22 H -0.1714 0.5724 0.2613 0.037 Uiso 1 1 calc R U
C23 C -0.0940(3) 0.4863(2) 0.1798(2) 0.0310(6) Uani 1 1 d . .
H23 H -0.0876 0.4364 0.2191 0.037 Uiso 1 1 calc R U
C24 C -0.0542(3) 0.4786(2) 0.09796(19) 0.0311(7) Uani 1 1 d . .
H24 H -0.0216 0.4228 0.0806 0.037 Uiso 1 1 calc R U
C25 C -0.0612(3) 0.55108(19) 0.04066(19) 0.0269(6) Uani 1 1 d . .
H25 H -0.0327 0.5454 -0.0155 0.032 Uiso 1 1 calc R U
C26 C 0.2591(2) 0.7708(2) 0.42758(15) 0.0218(4) Uani 1 1 d . .
C27 C 0.2208(3) 0.6955(2) 0.3756(2) 0.0323(6) Uani 1 1 d . .
H27 H 0.2707 0.6432 0.3770 0.039 Uiso 1 1 calc R U
C28 C 0.1106(3) 0.6973(3) 0.3224(2) 0.0365(7) Uani 1 1 d . .
H28 H 0.0847 0.6459 0.2882 0.044 Uiso 1 1 calc R U
C29 C 0.0381(2) 0.7737(3) 0.31888(18) 0.0367(7) Uani 1 1 d . .
H29 H -0.0376 0.7748 0.2826 0.044 Uiso 1 1 calc R U
C30 C 0.0767(3) 0.8483(3) 0.3684(2) 0.0385(7) Uani 1 1 d . .
H30 H 0.0275 0.9010 0.3655 0.046 Uiso 1 1 calc R U
C31 C 0.1871(3) 0.8472(2) 0.4229(2) 0.0312(6) Uani 1 1 d . .
H31 H 0.2127 0.8991 0.4566 0.037 Uiso 1 1 calc R U
C32 C 0.4062(2) 0.66738(18) 0.56060(18) 0.0202(5) Uani 1 1 d . .
C33 C 0.5134(3) 0.62533(18) 0.59787(17) 0.0225(5) Uani 1 1 d . .
C34 C 0.5061(3) 0.5474(2) 0.64905(19) 0.0302(6) Uani 1 1 d . .
H34 H 0.5788 0.5179 0.6730 0.036 Uiso 1 1 calc R U
C35 C 0.3943(3) 0.5127(2) 0.6651(2) 0.0330(7) Uani 1 1 d . .
H35 H 0.3905 0.4604 0.7006 0.040 Uiso 1 1 calc R U
C36 C 0.2887(3) 0.5544(2) 0.6295(2) 0.0330(7) Uani 1 1 d . .
H36 H 0.2120 0.5308 0.6409 0.040 Uiso 1 1 calc R U
C37 C 0.2932(3) 0.6310(2) 0.57660(19) 0.0266(5) Uani 1 1 d . .
H37 H 0.2196 0.6585 0.5514 0.032 Uiso 1 1 calc R U
C38 C 0.6359(2) 0.6615(2) 0.58799(17) 0.0242(5) Uani 1 1 d . .
C39 C 0.8387(3) 0.6482(2) 0.5830(2) 0.0319(6) Uani 1 1 d . .
C40 C 0.9055(3) 0.6164(3) 0.5073(2) 0.0516(10) Uani 1 1 d . .
H40A H 0.9320 0.5538 0.5176 0.077 Uiso 1 1 calc R U
H40B H 0.9769 0.6548 0.5030 0.077 Uiso 1 1 calc R U
H40C H 0.8509 0.6200 0.4522 0.077 Uiso 1 1 calc R U
C41 C 0.9048(4) 0.6236(3) 0.6727(2) 0.0456(9) Uani 1 1 d . .
H41A H 0.8570 0.6445 0.7192 0.068 Uiso 1 1 calc R U
H41B H 0.9852 0.6525 0.6800 0.068 Uiso 1 1 calc R U
H41C H 0.9147 0.5579 0.6768 0.068 Uiso 1 1 calc R U
C42 C 0.7947(2) 0.7482(2) 0.57357(18) 0.0287(6) Uani 1 1 d . .
H42 H 0.7957 0.7657 0.5104 0.034 Uiso 1 1 calc R U
N2 N 0.6653(2) 0.74389(16) 0.59091(15) 0.0254(5) Uani 1 1 d . .
C44 C 0.8686(3) 0.8197(2) 0.6298(2) 0.0324(6) Uani 1 1 d . .
H44 H 0.8788 0.7990 0.6925 0.039 Uiso 1 1 calc R U
C45 C 0.9949(3) 0.8317(3) 0.5991(2) 0.0475(10) Uani 1 1 d . .
H45A H 1.0397 0.7746 0.6059 0.071 Uiso 1 1 calc R U
H45B H 1.0398 0.8784 0.6349 0.071 Uiso 1 1 calc R U
H45C H 0.9861 0.8499 0.5370 0.071 Uiso 1 1 calc R U
C46 C 0.8000(4) 0.9101(3) 0.6244(3) 0.0553(11) Uani 1 1 d . .
H46A H 0.8484 0.9555 0.6596 0.083 Uiso 1 1 calc R U
H46B H 0.7211 0.9026 0.6473 0.083 Uiso 1 1 calc R U
H46C H 0.7867 0.9300 0.5628 0.083 Uiso 1 1 calc R U
C47 C 0.4098(2) 0.86114(18) 0.56823(18) 0.0194(5) Uani 1 1 d . .
C48 C 0.3478(3) 0.85453(19) 0.64314(18) 0.0252(5) Uani 1 1 d . .
H48 H 0.3051 0.8007 0.6538 0.030 Uiso 1 1 calc R U
C49 C 0.3485(3) 0.9257(2) 0.7017(2) 0.0310(6) Uani 1 1 d . .
H49 H 0.3071 0.9206 0.7529 0.037 Uiso 1 1 calc R U
C50 C 0.4098(3) 1.0046(2) 0.6854(2) 0.0329(7) Uani 1 1 d . .
H50 H 0.4092 1.0540 0.7251 0.039 Uiso 1 1 calc R U
C51 C 0.4712(3) 1.0118(3) 0.6125(2) 0.0348(7) Uani 1 1 d . .
H51 H 0.5128 1.0662 0.6020 0.042 Uiso 1 1 calc R U
C52 C 0.4734(3) 0.9400(2) 0.5537(2) 0.0287(6) Uani 1 1 d . .
H52 H 0.5178 0.9448 0.5041 0.034 Uiso 1 1 calc R U

loop_
_atom_site_aniso_label
_atom_site_aniso_U_11
_atom_site_aniso_U_22
_atom_site_aniso_U_33
_atom_site_aniso_U_23
_atom_site_aniso_U_13
_atom_site_aniso_U_12
Au1 0.01925(4) 0.01786(4) 0.01747(4) -0.00098(4) 0.00411(3) -0.00143(3)
Au2 0.01905(4) 0.02220(5) 0.01710(4) 0.00107(4) 0.00369(3) 0.00230(3)
Cl1 0.0240(3) 0.0274(3) 0.0263(3) 0.0006(4) 0.0113(2) -0.0024(4)
Cl2 0.0274(3) 0.0379(3) 0.0271(3) -0.0006(4) 0.0132(2) 0.0065(4)
P1 0.0181(2) 0.0158(2) 0.0169(2) -0.0013(3) 0.00401(19) -0.0010(3)
P2 0.0165(2) 0.0187(3) 0.0162(2) 0.0019(3) 0.00291(19) 0.0000(3)
O1 0.0344(11) 0.0261(10) 0.0320(11) -0.0014(9) -0.0012(9) -0.0088(8)
O2 0.0250(10) 0.0318(10) 0.0367(11) -0.0019(9) -0.0001(8) 0.0082(8)
C53 0.0292(12) 0.0290(13) 0.0206(11) -0.0002(9) -0.0015(9) -0.0053(9)
C54 0.0285(14) 0.0391(16) 0.0319(15) -0.0025(13) -0.0016(11) 0.0010(12)
C1 0.0187(10) 0.0335(15) 0.0219(11) -0.0051(11) 0.0033(8) 0.0025(10)
C2 0.0266(14) 0.0325(15) 0.0403(16) -0.0029(13) -0.0008(12) -0.0043(11)
C3 0.0261(15) 0.050(2) 0.057(2) -0.0130(17) -0.0024(15) -0.0093(13)
C4 0.0252(13) 0.074(3) 0.0334(16) -0.0148(18) -0.0042(11) 0.0075(16)
C5 0.0294(14) 0.090(3) 0.0292(15) 0.008(2) 0.0022(11) 0.013(2)
C6 0.0251(12) 0.060(2) 0.0276(13) 0.0081(16) 0.0053(10) 0.0019(16)
C7 0.0268(12) 0.0163(11) 0.0213(12) 0.0006(9) 0.0078(10) 0.0010(9)
C8 0.0342(14) 0.0183(11) 0.0171(11) 0.0009(9) 0.0077(10) -0.0007(9)
C9 0.0522(19) 0.0185(12) 0.0226(13) -0.0042(10) 0.0133(13) -0.0055(11)
C10 0.063(2) 0.0184(12) 0.0352(16) -0.0021(12) 0.0256(16) 0.0028(13)
C11 0.048(2) 0.0251(14) 0.0406(18) 0.0006(13) 0.0237(16) 0.0112(13)
C12 0.0322(14) 0.0236(12) 0.0333(14) 0.0003(11) 0.0129(12) 0.0046(11)
C13 0.0303(13) 0.0233(12) 0.0155(10) -0.0029(9) -0.0007(9) -0.0073(10)
C14 0.0286(14) 0.0343(15) 0.0287(14) -0.0003(12) -0.0048(11) -0.0098(12)
C15 0.0335(17) 0.048(2) 0.0442(19) 0.0019(17) -0.0052(14) 0.0037(14)
C16 0.044(2) 0.0327(18) 0.085(3) -0.011(2) 0.009(2) 0.0003(16)
N1 0.0280(11) 0.0249(12) 0.0217(10) -0.0016(8) 0.0007(8) -0.0032(8)
C18 0.0342(16) 0.0444(18) 0.0358(16) 0.0075(14) 0.0016(13) -0.0088(14)
C19 0.045(2) 0.043(2) 0.0415(19) -0.0055(16) -0.0162(15) -0.0141(16)
C20 0.0202(11) 0.0156(10) 0.0175(11) -0.0026(9) 0.0045(8) -0.0041(8)
C21 0.0309(14) 0.0228(12) 0.0236(13) -0.0034(11) 0.0105(11) -0.0036(10)
C22 0.0402(17) 0.0275(14) 0.0261(14) 0.0023(12) 0.0115(13) -0.0087(12)
C23 0.0374(16) 0.0238(14) 0.0317(15) 0.0071(12) 0.0032(12) -0.0059(11)
C24 0.0425(18) 0.0186(13) 0.0335(16) 0.0015(11) 0.0102(14) 0.0017(11)
C25 0.0391(15) 0.0182(11) 0.0250(13) -0.0031(10) 0.0112(11) 0.0010(10)
C26 0.0183(9) 0.0291(11) 0.0180(10) 0.0039(11) 0.0026(7) -0.0001(11)
C27 0.0255(13) 0.0395(15) 0.0314(14) -0.0047(13) 0.0003(11) -0.0006(12)
C28 0.0286(14) 0.0505(19) 0.0294(15) -0.0034(14) -0.0004(11) -0.0072(13)
C29 0.0217(11) 0.061(2) 0.0258(13) 0.0067(16) -0.0016(9) -0.0037(15)
C30 0.0306(15) 0.0457(18) 0.0375(16) 0.0110(15) -0.0034(13) 0.0105(14)
C31 0.0293(14) 0.0340(15) 0.0290(14) 0.0049(12) -0.0026(11) 0.0050(11)
C32 0.0237(12) 0.0189(11) 0.0184(11) 0.0001(9) 0.0041(9) -0.0016(9)
C33 0.0282(13) 0.0211(11) 0.0181(11) -0.0004(9) 0.0021(9) 0.0022(9)
C34 0.0398(16) 0.0269(13) 0.0239(13) 0.0046(11) 0.0028(12) 0.0043(12)
C35 0.052(2) 0.0228(13) 0.0255(14) 0.0060(11) 0.0088(13) -0.0029(13)
C36 0.0416(18) 0.0293(14) 0.0300(15) 0.0019(12) 0.0123(13) -0.0119(13)
C37 0.0248(13) 0.0290(13) 0.0266(13) 0.0014(11) 0.0058(10) -0.0043(10)
C38 0.0227(12) 0.0318(14) 0.0176(11) 0.0025(10) -0.0002(9) 0.0059(10)
C39 0.0230(13) 0.0404(16) 0.0310(15) -0.0042(13) -0.0033(11) 0.0078(12)
C40 0.0334(18) 0.074(3) 0.048(2) -0.014(2) 0.0100(15) 0.0080(18)
C41 0.045(2) 0.044(2) 0.043(2) 0.0004(17) -0.0160(16) 0.0096(16)
C42 0.0222(11) 0.0410(17) 0.0224(12) 0.0038(10) 0.0005(9) 0.0017(10)
N2 0.0212(9) 0.0292(13) 0.0255(10) 0.0040(9) 0.0008(8) 0.0018(8)
C44 0.0272(13) 0.0400(16) 0.0293(14) 0.0027(13) -0.0004(11) -0.0053(12)
C45 0.0310(17) 0.073(3) 0.0387(18) -0.0009(18) 0.0031(13) -0.0126(18)
C46 0.040(2) 0.0380(19) 0.087(3) 0.001(2) 0.000(2) -0.0083(16)
C47 0.0190(11) 0.0190(11) 0.0205(12) 0.0007(9) 0.0035(9) 0.0012(9)
C48 0.0263(13) 0.0233(12) 0.0279(14) -0.0003(11) 0.0115(11) -0.0012(10)
C49 0.0357(16) 0.0302(15) 0.0291(15) -0.0026(13) 0.0129(12) 0.0011(12)
C50 0.0349(16) 0.0296(15) 0.0346(16) -0.0086(13) 0.0059(13) -0.0005(12)
C51 0.0414(18) 0.0223(14) 0.0420(18) -0.0028(13) 0.0102(14) -0.0085(12)
C52 0.0337(15) 0.0258(13) 0.0285(14) 0.0025(11) 0.0120(12) -0.0036(11)

loop_
_atom_type_symbol
_atom_type_description
_atom_type_scat_dispersion_real
_atom_type_scat_dispersion_imag
_atom_type_scat_source
C C 0.0033 0.0016 'International Tables Vol C Tables 4.2.6.8 and 6.1.1.4'
H H 0.0000 0.0000 'International Tables Vol C Tables 4.2.6.8 and 6.1.1.4'
N N 0.0061 0.0033 'International Tables Vol C Tables 4.2.6.8 and 6.1.1.4'
O O 0.0106 0.0060 'International Tables Vol C Tables 4.2.6.8 and 6.1.1.4'
P P 0.1023 0.0942 'International Tables Vol C Tables 4.2.6.8 and 6.1.1.4'
Cl Cl 0.1484 0.1585 'International Tables Vol C Tables 4.2.6.8 and 6.1.1.4'
Au Au -2.0133 8.8022 'International Tables Vol C Tables 4.2.6.8 and 6.1.1.4'

loop_
_geom_angle_atom_site_label_1
_geom_angle_atom_site_label_2
_geom_angle_atom_site_label_3
_geom_angle
P1 Au1 Cl1 178.04(3)
P2 Au2 Cl2 179.85(3)
C20 P1 C1 105.50(14)
C20 P1 C7 106.00(10)
C1 P1 C7 103.59(14)
C20 P1 Au1 115.11(9)
C1 P1 Au1 109.31(8)
C7 P1 Au1 116.22(9)
C47 P2 C26 105.92(14)
C47 P2 C32 104.37(11)
C26 P2 C32 104.80(14)
C47 P2 Au2 116.68(9)
C26 P2 Au2 108.62(7)
C32 P2 Au2 115.44(9)
C13 O1 C14 105.7(2)
C38 O2 C39 105.7(2)
N1 C53 C54 113.5(2)
N1 C53 C14 103.5(2)
C54 C53 C14 119.3(2)
C53 C54 C16 109.6(3)
C53 C54 C15 111.3(3)
C16 C54 C15 109.1(3)
C2 C1 C6 118.9(3)
C2 C1 P1 122.8(2)
C6 C1 P1 118.3(2)
C1 C2 C3 120.1(3)
C4 C3 C2 120.2(3)
C3 C4 C5 120.0(3)
C4 C5 C6 120.1(4)
C5 C6 C1 120.6(3)
C12 C7 C8 119.0(2)
C12 C7 P1 118.3(2)
C8 C7 P1 122.7(2)
C9 C8 C7 119.0(3)
C9 C8 C13 117.9(3)
C7 C8 C13 123.1(2)
C10 C9 C8 121.4(3)
C9 C10 C11 119.6(3)
C10 C11 C12 120.3(3)
C11 C12 C7 120.7(3)
N1 C13 O1 118.1(3)
N1 C13 C8 125.6(2)
O1 C13 C8 116.2(2)
O1 C14 C19 107.1(3)
O1 C14 C18 107.1(3)
C19 C14 C18 111.8(3)
O1 C14 C53 101.4(2)
C19 C14 C53 114.1(3)
C18 C14 C53 114.3(3)
C13 N1 C53 105.6(2)
C21 C20 C25 120.0(3)
C21 C20 P1 121.3(2)
C25 C20 P1 118.7(2)
C20 C21 C22 119.4(3)
C23 C22 C21 120.3(3)
C24 C23 C22 119.9(3)
C23 C24 C25 120.6(3)
C24 C25 C20 119.8(2)
C31 C26 C27 119.1(3)
C31 C26 P2 121.7(2)
C27 C26 P2 119.0(2)
C28 C27 C26 120.3(3)
C29 C28 C27 120.3(3)
C30 C29 C28 119.5(3)
C29 C30 C31 120.9(3)
C26 C31 C30 119.9(3)
C33 C32 C37 119.0(3)
C33 C32 P2 122.2(2)
C37 C32 P2 118.9(2)
C32 C33 C34 119.6(3)
C32 C33 C38 122.6(2)
C34 C33 C38 117.8(3)
C35 C34 C33 120.8(3)
C36 C35 C34 119.8(3)
C35 C36 C37 120.6(3)
C36 C37 C32 120.1(3)
N2 C38 O2 119.1(3)
N2 C38 C33 125.5(2)
O2 C38 C33 115.4(2)
O2 C39 C40 106.9(3)
O2 C39 C41 105.6(3)
C40 C39 C41 112.8(3)
O2 C39 C42 101.8(2)
C40 C39 C42 113.4(3)
C41 C39 C42 115.0(3)
N2 C42 C44 113.0(2)
N2 C42 C39 103.8(2)
C44 C42 C39 117.5(2)
C38 N2 C42 106.5(2)
C45 C44 C46 110.0(3)
C45 C44 C42 110.7(3)
C46 C44 C42 110.1(3)
C52 C47 C48 119.3(3)
C52 C47 P2 120.2(2)
C48 C47 P2 120.5(2)
C49 C48 C47 120.5(3)
C48 C49 C50 119.6(3)
C51 C50 C49 120.4(3)
C50 C51 C52 120.7(3)
C51 C52 C47 119.5(3)

loop_
_geom_bond_atom_site_label_1
_geom_bond_atom_site_label_2
_geom_bond_distance
Au1 P1 2.2389(6)
Au1 Cl1 2.2900(5)
Au2 P2 2.2315(6)
Au2 Cl2 2.2862(6)
P1 C20 1.812(3)
P1 C1 1.819(3)
P1 C7 1.825(3)
P2 C47 1.805(3)
P2 C26 1.818(2)
P2 C32 1.832(3)
O1 C13 1.357(3)
O1 C14 1.468(4)
O2 C38 1.353(3)
O2 C39 1.475(4)
C53 N1 1.490(4)
C53 C54 1.521(4)
C53 C14 1.550(4)
C54 C16 1.525(5)
C54 C15 1.529(5)
C1 C2 1.389(4)
C1 C6 1.394(4)
C2 C3 1.393(4)
C3 C4 1.377(6)
C4 C5 1.380(6)
C5 C6 1.384(4)
C7 C12 1.400(4)
C7 C8 1.406(4)
C8 C9 1.405(4)
C8 C13 1.466(4)
C9 C10 1.376(5)
C10 C11 1.382(6)
C11 C12 1.391(4)
C13 N1 1.283(4)
C14 C19 1.514(4)
C14 C18 1.520(4)
C20 C21 1.389(3)
C20 C25 1.393(4)
C21 C22 1.392(4)
C22 C23 1.388(5)
C23 C24 1.375(4)
C24 C25 1.382(4)
C26 C31 1.381(4)
C26 C27 1.407(4)
C27 C28 1.384(4)
C28 C29 1.384(5)
C29 C30 1.379(5)
C30 C31 1.396(4)
C32 C33 1.400(4)
C32 C37 1.405(4)
C33 C34 1.402(4)
C33 C38 1.477(4)
C34 C35 1.383(5)
C35 C36 1.375(5)
C36 C37 1.397(4)
C38 N2 1.263(4)
C39 C40 1.515(4)
C39 C41 1.522(5)
C39 C42 1.561(4)
C42 N2 1.482(3)
C42 C44 1.538(4)
C44 C45 1.530(5)
C44 C46 1.537(5)
C47 C52 1.394(4)
C47 C48 1.400(3)
C48 C49 1.382(4)
C49 C50 1.387(5)
C50 C51 1.371(4)
C51 C52 1.393(5)

loop_
_geom_torsion_atom_site_label_1
_geom_torsion_atom_site_label_2
_geom_torsion_atom_site_label_3
_geom_torsion_atom_site_label_4
_geom_torsion
N1 C53 C54 C16 -54.4(4)
C14 C53 C54 C16 -176.8(3)
N1 C53 C54 C15 -175.2(3)
C14 C53 C54 C15 62.5(4)
C20 P1 C1 C2 9.0(3)
C7 P1 C1 C2 -102.2(3)
Au1 P1 C1 C2 133.3(2)
C20 P1 C1 C6 -172.0(2)
C7 P1 C1 C6 76.8(2)
Au1 P1 C1 C6 -47.7(3)
C6 C1 C2 C3 -1.4(5)
P1 C1 C2 C3 177.6(3)
C1 C2 C3 C4 -0.2(5)
C2 C3 C4 C5 1.5(6)
C3 C4 C5 C6 -1.2(6)
C4 C5 C6 C1 -0.5(6)
C2 C1 C6 C5 1.8(5)
P1 C1 C6 C5 -177.2(3)
C20 P1 C7 C12 -96.1(2)
C1 P1 C7 C12 14.7(2)
Au1 P1 C7 C12 134.61(19)
C20 P1 C7 C8 85.1(2)
C1 P1 C7 C8 -164.1(2)
Au1 P1 C7 C8 -44.2(2)
C12 C7 C8 C9 -1.9(4)
P1 C7 C8 C9 177.0(2)
C12 C7 C8 C13 175.3(2)
P1 C7 C8 C13 -5.8(4)
C7 C8 C9 C10 1.9(4)
C13 C8 C9 C10 -175.5(3)
C8 C9 C10 C11 -0.3(4)
C9 C10 C11 C12 -1.3(5)
C10 C11 C12 C7 1.2(5)
C8 C7 C12 C11 0.4(4)
P1 C7 C12 C11 -178.5(2)
C14 O1 C13 N1 10.9(3)
C14 O1 C13 C8 -173.5(2)
C9 C8 C13 N1 147.7(3)
C7 C8 C13 N1 -29.6(4)
C9 C8 C13 O1 -27.6(3)
C7 C8 C13 O1 155.2(2)
C13 O1 C14 C19 -140.5(3)
C13 O1 C14 C18 99.4(3)
C13 O1 C14 C53 -20.7(3)
N1 C53 C14 O1 23.4(3)
C54 C53 C14 O1 150.5(2)
N1 C53 C14 C19 138.1(3)
C54 C53 C14 C19 -94.7(4)
N1 C53 C14 C18 -91.5(3)
C54 C53 C14 C18 35.7(4)
O1 C13 N1 C53 5.3(3)
C8 C13 N1 C53 -169.8(2)
C54 C53 N1 C13 -148.9(2)
C14 C53 N1 C13 -18.1(3)
C1 P1 C20 C21 -90.3(2)
C7 P1 C20 C21 19.2(3)
Au1 P1 C20 C21 149.1(2)
C1 P1 C20 C25 90.2(2)
C7 P1 C20 C25 -160.3(2)
Au1 P1 C20 C25 -30.4(3)
C25 C20 C21 C22 1.1(4)
P1 C20 C21 C22 -178.3(2)
C20 C21 C22 C23 -0.8(5)
C21 C22 C23 C24 -0.3(5)
C22 C23 C24 C25 1.0(5)
C23 C24 C25 C20 -0.7(5)
C21 C20 C25 C24 -0.4(5)
P1 C20 C25 C24 179.1(2)
C47 P2 C26 C31 19.3(3)
C32 P2 C26 C31 129.3(2)
Au2 P2 C26 C31 -106.8(2)
C47 P2 C26 C27 -166.3(2)
C32 P2 C26 C27 -56.3(2)
Au2 P2 C26 C27 67.6(2)
C31 C26 C27 C28 -1.8(4)
P2 C26 C27 C28 -176.4(2)
C26 C27 C28 C29 1.0(5)
C27 C28 C29 C30 0.3(5)
C28 C29 C30 C31 -0.8(5)
C27 C26 C31 C30 1.3(4)
P2 C26 C31 C30 175.8(2)
C29 C30 C31 C26 -0.1(5)
C47 P2 C32 C33 -89.9(2)
C26 P2 C32 C33 159.0(2)
Au2 P2 C32 C33 39.6(2)
C47 P2 C32 C37 90.2(2)
C26 P2 C32 C37 -21.0(2)
Au2 P2 C32 C37 -140.40(19)
C37 C32 C33 C34 1.0(4)
P2 C32 C33 C34 -179.0(2)
C37 C32 C33 C38 -177.0(3)
P2 C32 C33 C38 3.0(4)
C32 C33 C34 C35 -1.7(4)
C38 C33 C34 C35 176.4(3)
C33 C34 C35 C36 1.0(5)
C34 C35 C36 C37 0.5(5)
C35 C36 C37 C32 -1.2(5)
C33 C32 C37 C36 0.4(4)
P2 C32 C37 C36 -179.6(2)
C39 O2 C38 N2 8.0(3)
C39 O2 C38 C33 -170.9(2)
C32 C33 C38 N2 39.8(4)
C34 C33 C38 N2 -138.2(3)
C32 C33 C38 O2 -141.4(3)
C34 C33 C38 O2 40.6(3)
C38 O2 C39 C40 -134.2(3)
C38 O2 C39 C41 105.5(3)
C38 O2 C39 C42 -15.0(3)
O2 C39 C42 N2 16.9(3)
C40 C39 C42 N2 131.4(3)
C41 C39 C42 N2 -96.6(3)
O2 C39 C42 C44 142.5(2)
C40 C39 C42 C44 -103.0(3)
C41 C39 C42 C44 28.9(4)
O2 C38 N2 C42 3.9(3)
C33 C38 N2 C42 -177.3(2)
C44 C42 N2 C38 -141.7(3)
C39 C42 N2 C38 -13.3(3)
N2 C42 C44 C45 -171.0(3)
C39 C42 C44 C45 68.1(4)
N2 C42 C44 C46 -49.2(3)
C39 C42 C44 C46 -170.0(3)
C26 P2 C47 C52 -104.1(3)
C32 P2 C47 C52 145.6(3)
Au2 P2 C47 C52 16.9(3)
C26 P2 C47 C48 76.4(3)
C32 P2 C47 C48 -33.9(2)
Au2 P2 C47 C48 -162.6(2)
C52 C47 C48 C49 0.7(4)
P2 C47 C48 C49 -179.8(2)
C47 C48 C49 C50 0.8(5)
C48 C49 C50 C51 -1.1(5)
C49 C50 C51 C52 -0.1(6)
C50 C51 C52 C47 1.6(5)
C48 C47 C52 C51 -1.9(5)
P2 C47 C52 C51 178.6(3)
